data_2014900
loop_
_publ_author_name
'Palatinus, Luk\'a\<s'
'Sch\"onleber, Andreas'
'van Smaalen, Sander'

_publ_section_title
;
 The twofold superstructure of titanium(III) oxybromide at <i>T</i> =
 17.5 K
;
_journal_issue 5
_journal_name_full 'Acta Crystallographica Section C'
_journal_page_first i47
_journal_page_last i48
_journal_paper_doi 10.1107/S010827010500867X
_journal_volume 61
_journal_year 2005
_chemical_formula_iupac 'Ti1 O1 Br1'
_chemical_formula_moiety 'Ti1 O1 Br1'
_chemical_formula_sum 'Br O Ti'
_chemical_formula_weight 143.8
_chemical_name_common Titanium(III)-oxybromide
_chemical_name_systematic
;
titanium(III) oxybromide
;
_space_group_crystal_system monoclinic
_symmetry_cell_setting monoclinic
_symmetry_space_group_name_Hall 'P -2x 2xabv'
_symmetry_space_group_name_H-M 'P 21/m 1 1'
_cell_angle_alpha 90.00(2)
_cell_angle_beta 90
_cell_angle_gamma 90
_cell_formula_units_Z 4
_cell_length_a 3.7852(12)
_cell_length_b 6.9366(9)
_cell_length_c 8.501(3)
_cell_measurement_reflns_used 24
_cell_measurement_temperature 17.5
_cell_measurement_theta_max 23.014
_cell_measurement_theta_min 10.040
_cell_volume 223.21(11)
_computing_cell_refinement DIF4
_computing_data_collection 'DIF4 (Eichhorn, 1996)'
_computing_data_reduction 'REDUCE (Eichhorn, 1991) and JANA2000 (Petricek <i>et al.</i>, 2000)'
_computing_molecular_graphics 'DIAMOND (Brandenburg, 1999)'
_computing_publication_material JANA2000
_computing_structure_refinement JANA2000
_computing_structure_solution 'program (reference)?'
_diffrn_ambient_temperature 17.5
_diffrn_measured_fraction_theta_full 0.937
_diffrn_measured_fraction_theta_max 0.897
_diffrn_measurement_device_type 'Huber four-circle diffractometer'
_diffrn_measurement_method 'Profile data with \w scans'
_diffrn_radiation_monochromator 'double-crystal flat Si(111)'
_diffrn_radiation_source synchrotron
_diffrn_radiation_type synchrotron
_diffrn_radiation_wavelength 0.5
_diffrn_reflns_av_R_equivalents 0.0542
_diffrn_reflns_av_sigmaI/netI 0.0046
_diffrn_reflns_limit_h_max 5
_diffrn_reflns_limit_h_min -5
_diffrn_reflns_limit_k_max 3
_diffrn_reflns_limit_k_min -9
_diffrn_reflns_limit_l_max 0
_diffrn_reflns_limit_l_min -10
_diffrn_reflns_number 989
_diffrn_reflns_reduction_process 'data processed with the program Reduce (Eichorn, 1991)'
_diffrn_reflns_theta_full 19.27
_diffrn_reflns_theta_max 20.48
_diffrn_reflns_theta_min 1.69
_diffrn_standards_decay_% 0
_diffrn_standards_interval_time 90
_diffrn_standards_number 3
_exptl_absorpt_coefficient_mu 8.354
_exptl_absorpt_correction_T_max 0.9776
_exptl_absorpt_correction_T_min 0.4746
_exptl_absorpt_correction_type gaussian
_exptl_absorpt_process_details '(Jana2000; Petricek <i>et al.</i>, 2000)'
_exptl_crystal_colour 'translucent light brown'
_exptl_crystal_density_diffrn 4.2772
_exptl_crystal_density_method 'not measured'
_exptl_crystal_description platelet
_exptl_crystal_F_000 260
_exptl_crystal_size_max 0.27
_exptl_crystal_size_mid 0.13
_exptl_crystal_size_min 0.002
_refine_diff_density_max 0.53
_refine_diff_density_min -0.57
_refine_ls_extinction_coef 0.09(2)
_refine_ls_extinction_method 'B-C type 1 Gaussian isotropic (Becker & Coppens, 1974)'
_refine_ls_goodness_of_fit_ref 1.03
_refine_ls_hydrogen_treatment none
_refine_ls_number_constraints 0
_refine_ls_number_parameters 21
_refine_ls_number_reflns 416
_refine_ls_number_restraints 0
_refine_ls_R_factor_all 0.0233
_refine_ls_R_factor_gt 0.0182
_refine_ls_shift/su_max 0.0001
_refine_ls_shift/su_mean 0
_refine_ls_structure_factor_coef F
_refine_ls_weighting_details w=1/[\s^2^(F)+0.0004F^2^]
_refine_ls_weighting_scheme sigma
_refine_ls_wR_factor_gt 0.0268
_refine_ls_wR_factor_ref 0.0287
_reflns_number_gt 336
_reflns_number_total 416
_reflns_threshold_expression I>3\s(I)
_cod_data_source_file sk1825.cif
_cod_data_source_block I
_cod_depositor_comments
;
The following automatic conversions were performed:

'_exptl_absorpt_correction_type' value 'Gaussian' changed to
'gaussian' according to
/home/saulius/struct/CIF-dictionaries/cif_core.dic dictionary named
'cif_core.dic' version 2.4.1 from 2010-06-29.

Automatic conversion script
Id: cif_fix_values 1715 2011-07-08 13:25:40Z adriana 
;
_cod_original_cell_volume 223.21(10)
_cod_original_formula_sum 'Br1 O1 Ti1'
_cod_database_code 2014900
_cod_database_fobs_code 2014900

loop_
_symmetry_equiv_pos_site_id
_symmetry_equiv_pos_as_xyz
1 x,y,z
2 1/2+x,3/4-y,-z
3 1/2-x,3/4-y,-z
4 -x,y,z

loop_
_atom_site_label
_atom_site_fract_x
_atom_site_fract_y
_atom_site_fract_z
_atom_site_U_iso_or_equiv
_atom_site_adp_type
_atom_site_calc_flag
_atom_site_refinement_flags
_atom_site_occupancy
_atom_site_disorder_assembly
_atom_site_disorder_group
_atom_site_type_symbol
Ti1 0 0.25414(8) 0.11268(8) 0.00280(18) Uani d . 1 . . Ti
Ti2 0 0.74586(8) 0.10897(7) 0.00280(18) Uani d . 1 . . Ti
Br1 0 -0.00149(4) 0.32743(4) 0.00364(13) Uani d . 1 . . Br
Br2 0 0.50149(4) 0.33158(4) 0.00364(13) Uani d . 1 . . Br
O1 0 0.0025(2) -0.0486(3) 0.0040(6) Uani d . 1 . . O
O2 0 0.4975(2) -0.0534(3) 0.0040(6) Uani d . 1 . . O

loop_
_atom_site_aniso_label
_atom_site_aniso_U_11
_atom_site_aniso_U_22
_atom_site_aniso_U_33
_atom_site_aniso_U_12
_atom_site_aniso_U_13
_atom_site_aniso_U_23
_atom_site_aniso_type_symbol
Ti1 0.0020(3) 0.0020(3) 0.0045(3) 0 0 0 Ti
Ti2 0.0020(3) 0.0020(3) 0.0045(3) 0 0 0 Ti
Br1 0.0050(2) 0.0017(2) 0.0042(2) 0 0 0 Br
Br2 0.0050(2) 0.0017(2) 0.0042(2) 0 0 0 Br
O1 0.0033(11) 0.0021(10) 0.0066(9) 0 0 0 O
O2 0.0033(11) 0.0021(10) 0.0066(9) 0 0 0 O

loop_
_atom_type_symbol
_atom_type_scat_dispersion_real
_atom_type_scat_dispersion_imag
_atom_type_scat_source
Ti 0.176 0.230 'International Tables Vol C Tables  4.2.6.8 and 6.1.1.1'
O 0.004 0.003 'International Tables Vol C Tables  4.2.6.8 and 6.1.1.1'
Br 0.262 1.356 'International Tables Vol C Tables  4.2.6.8 and 6.1.1.1'

loop_
_geom_angle_atom_site_label_1
_geom_angle_atom_site_label_2
_geom_angle_atom_site_label_3
_geom_angle_site_symmetry_1
_geom_angle_site_symmetry_3
_geom_angle
_geom_angle_publ_flag
Ti1 Br2 Ti2 . . 84.53(2) yes
Ti1 Br1 Ti2 . 1_545 87.51(2) yes
Ti1 O2 Ti2 . . 101.39(9) yes
Ti1 O1 Ti2 . 1_545 104.91(10) yes
Ti1 O1 Ti2 . 2_555 99.05(6) yes
Ti2 O1 Ti2 1_545 2_555 99.32(6) yes
Ti2 O1 Ti2 2_455 2_555 149.63(13) yes
Ti1 O2 Ti1 . 2_555 99.25(6) yes
Ti1 O2 Ti1 2_455 2_555 150.17(13) yes
Ti1 O2 Ti2 2_555 . 99.52(6) yes
Ti1 O1 Ti2 . 2_455 99.05(6) no
Ti2 O1 Ti2 1_545 2_455 99.32(6) no
Ti2 O1 Ti2 2_455 1_545 99.32(6) no
Ti2 O1 Ti2 2_555 1_545 99.32(6) no
Ti2 O1 Ti2 2_555 2_455 149.63(13) no
Ti1 O2 Ti1 2_555 . 99.25(6) no
Ti1 O2 Ti1 . 2_455 99.25(6) no
Ti1 O2 Ti1 2_455 . 99.25(6) no
Ti1 O2 Ti1 2_555 2_455 150.17(13) no
Ti1 O2 Ti2 2_455 . 99.52(6) no
Br1 Ti1 Br2 . . 86.84(2) no
Br1 Ti1 O1 . . 83.98(6) no
Br1 Ti1 O2 . . 174.08(6) no
Br1 Ti1 O2 . 2_455 100.40(6) no
Br1 Ti1 O2 . 2_555 100.40(6) no
Br2 Ti1 O1 . . 170.82(6) no
Br2 Ti1 O2 . . 87.24(6) no
Br2 Ti1 O2 . 2_455 101.13(6) no
Br2 Ti1 O2 . 2_555 101.13(6) no
O1 Ti1 O2 . . 101.94(8) no
O1 Ti1 O2 . 2_455 80.60(6) no
O1 Ti1 O2 . 2_555 80.60(6) no
O2 Ti1 O2 . 2_455 80.75(6) no
O2 Ti1 O2 . 2_555 80.75(6) no
O2 Ti1 O2 2_455 . 80.75(6) no
O2 Ti1 O2 2_455 2_555 150.17(10) no
O2 Ti1 O2 2_555 . 80.75(6) no
O2 Ti1 O2 2_555 2_455 150.17(10) no
Br1 Ti2 Br2 1_565 . 85.19(2) no
Br1 Ti2 O1 1_565 1_565 83.61(6) no
Br1 Ti2 O1 1_565 2_455 100.75(6) no
Br1 Ti2 O1 1_565 2_555 100.75(6) no
Br1 Ti2 O2 1_565 . 172.04(6) no
Br2 Ti2 O1 . 1_565 168.80(6) no
Br2 Ti2 O1 . 2_455 101.47(6) no
Br2 Ti2 O1 . 2_555 101.47(6) no
Br2 Ti2 O2 . . 86.85(6) no
O1 Ti2 O1 1_565 2_455 80.68(6) no
O1 Ti2 O1 1_565 2_555 80.68(6) no
O1 Ti2 O2 1_565 . 104.35(8) no
O1 Ti2 O1 2_455 1_565 80.68(6) no
O1 Ti2 O1 2_455 2_555 149.63(10) no
O1 Ti2 O2 2_455 . 80.83(6) no
O1 Ti2 O1 2_555 1_565 80.68(6) no
O1 Ti2 O1 2_555 2_455 149.63(10) no
O1 Ti2 O2 2_555 . 80.83(6) no
Ti1 O1 O1 . 2_445 108.92(8) no
Ti1 O1 O1 . 2_545 108.92(8) no
Ti1 O1 O2 . 2_455 45.49(4) no
Ti1 O1 O2 . 2_555 45.49(4) no
Ti2 O1 O1 1_545 2_445 45.37(4) no
Ti2 O1 O1 1_545 2_545 45.37(4) no
Ti2 O1 O2 1_545 2_455 108.62(8) no
Ti2 O1 O2 1_545 2_555 108.62(8) no
Ti2 O1 O1 2_455 2_445 53.95(4) no
Ti2 O1 O1 2_455 2_545 139.02(8) no
Ti2 O1 O2 2_455 2_455 53.56(4) no
Ti2 O1 O2 2_455 2_555 138.96(8) no
Ti2 O1 O1 2_555 2_445 139.02(8) no
Ti2 O1 O1 2_555 2_545 53.95(4) no
Ti2 O1 O2 2_555 2_455 138.96(8) no
Ti2 O1 O2 2_555 2_555 53.56(4) no
O1 O1 O1 2_445 2_545 88.22(7) no
O1 O1 O2 2_445 2_455 80.39(5) no
O1 O1 O2 2_445 2_555 143.66(11) no
O1 O1 O1 2_545 2_445 88.22(7) no
O1 O1 O2 2_545 2_455 143.66(11) no
O1 O1 O2 2_545 2_555 80.39(5) no
O2 O1 O2 2_455 2_555 88.62(7) no
O2 O1 O2 2_555 2_455 88.62(7) no
Ti1 O2 O1 . 2_455 106.60(8) no
Ti1 O2 O1 . 2_555 106.60(8) no
Ti1 O2 O2 . 2_455 45.71(4) no
Ti1 O2 O2 . 2_555 45.71(4) no
Ti1 O2 O1 2_455 2_455 53.91(4) no
Ti1 O2 O1 2_455 2_555 139.55(8) no
Ti1 O2 O2 2_455 2_455 53.54(4) no
Ti1 O2 O2 2_455 2_555 139.48(8) no
Ti1 O2 O1 2_555 2_455 139.55(8) no
Ti1 O2 O1 2_555 2_555 53.91(4) no
Ti1 O2 O2 2_555 2_455 139.48(8) no
Ti1 O2 O2 2_555 2_555 53.54(4) no
Ti2 O2 O1 . 2_455 45.61(4) no
Ti2 O2 O1 . 2_555 45.61(4) no
Ti2 O2 O2 . 2_455 106.31(8) no
Ti2 O2 O2 . 2_555 106.31(8) no
O1 O2 O1 2_455 2_555 88.62(7) no
O1 O2 O2 2_455 2_455 78.79(5) no
O1 O2 O2 2_455 2_555 141.69(11) no
O1 O2 O1 2_555 2_455 88.62(7) no
O1 O2 O2 2_555 2_455 141.69(11) no
O1 O2 O2 2_555 2_555 78.79(5) no
O2 O2 O2 2_455 2_555 88.98(7) no
O2 O2 O2 2_555 2_455 88.98(7) no

loop_
_geom_bond_atom_site_label_1
_geom_bond_atom_site_label_2
_geom_bond_site_symmetry_1
_geom_bond_site_symmetry_2
_geom_bond_distance
_geom_bond_publ_flag
Ti1 Ti2 . . 3.4110(8) yes
Ti1 Ti2 . 1_545 3.5259(8) yes
Ti1 Ti1 . 1_455 3.7852(13) yes
Ti2 Ti2 . 1_455 3.7852(13) yes
Ti1 Ti1 . 2_455 3.1723(7) yes
Ti1 Ti2 . 2_455 3.1843(7) yes
Ti2 Ti2 . 2_455 3.1976(7) yes
Ti1 O1 . . 2.219(2) yes
Ti1 O2 . . 2.201(2) yes
Ti1 O2 . 2_455 1.9586(6) yes
Ti1 O2 . 2_555 1.9586(6) yes
Ti2 O1 . 1_565 2.228(2) yes
Ti2 O1 . 2_455 1.9611(6) yes
Ti2 O1 . 2_555 1.9611(6) yes
Ti2 O2 . . 2.208(2) yes
Ti1 Br1 . . 2.5451(7) yes
Ti1 Br2 . . 2.5312(7) yes
Ti2 Br1 . 1_565 2.5535(7) yes
Ti2 Br2 . . 2.5406(7) yes
Ti1 Ti1 . 2_555 3.1723(7) no
Ti1 Ti2 . 2_555 3.1843(7) no
Ti2 Ti2 . 2_565 3.1976(7) no
O1 O1 . 2_445 2.7192(19) no
O1 O1 . 2_545 2.7192(19) no
O1 O2 . 2_455 2.7093(19) no
O1 O2 . 2_555 2.7093(19) no
O2 O2 . 2_455 2.7006(19) no
O2 O2 . 2_555 2.7006(19) no
